data_7107184
loop_
_publ_author_name
'Fabrice Fabrice Pointillart'
'Svetlana Klementieva'
'Viacheslav Kuropatov'
'Yann Le Gal'
'Stephane Golhen'
'Olivier Cador'
'Vladimir Cherkasov'
'Lahcene Ouahab'

_publ_section_title
;
 A single molecule magnet behaviour in a D3h symmetry Dy(III) complex
 involving a quinone-tetrathiafulvalene-quinone bridge
;
_journal_name_full Chem.Commun.
_journal_page_first 714
_journal_paper_doi 10.1039/c1cc16314k
_journal_volume 48
_journal_year 2012
_chemical_formula_sum 'C60 H42 Dy2 F36 O18 S4'
_chemical_formula_weight 2188.18
_chemical_name_systematic
;
?
;
_space_group_IT_number 61
_symmetry_space_group_name_Hall '-P 2ac 2ab'
_symmetry_space_group_name_H-M 'P b c a'
_atom_sites_solution_hydrogens geom
_atom_sites_solution_primary direct
_atom_sites_solution_secondary difmap
_audit_creation_method SHELXL-97
_cell_angle_alpha 90.0000
_cell_angle_beta 90.0000
_cell_angle_gamma 90.0000
_cell_formula_units_Z 8
_cell_length_a 21.9609(4)
_cell_length_b 22.9148(2)
_cell_length_c 32.8557(5)
_cell_measurement_temperature 293(2)
_cell_volume 16534.0(4)
_computing_structure_refinement 'SHELXL-97 (Sheldrick, 1997)'
_diffrn_ambient_temperature 293(2)
_diffrn_measured_fraction_theta_full 0.995
_diffrn_measured_fraction_theta_max 0.995
_diffrn_radiation_monochromator graphite
_diffrn_radiation_source 'fine-focus sealed tube'
_diffrn_radiation_type MoK\a
_diffrn_radiation_wavelength 0.71073
_diffrn_reflns_av_R_equivalents 0.0339
_diffrn_reflns_av_sigmaI/netI 0.0465
_diffrn_reflns_limit_h_max 26
_diffrn_reflns_limit_h_min -26
_diffrn_reflns_limit_k_max 27
_diffrn_reflns_limit_k_min -27
_diffrn_reflns_limit_l_max 40
_diffrn_reflns_limit_l_min -40
_diffrn_reflns_number 29926
_diffrn_reflns_theta_full 25.73
_diffrn_reflns_theta_max 25.73
_diffrn_reflns_theta_min 1.43
_exptl_absorpt_coefficient_mu 2.036
_exptl_crystal_density_diffrn 1.758
_exptl_crystal_density_method 'not measured'
_exptl_crystal_F_000 8528
_refine_diff_density_max 0.968
_refine_diff_density_min -1.422
_refine_diff_density_rms 0.350
_refine_ls_extinction_method none
_refine_ls_goodness_of_fit_ref 1.115
_refine_ls_hydrogen_treatment mixed
_refine_ls_matrix_type full
_refine_ls_number_parameters 1081
_refine_ls_number_reflns 15694
_refine_ls_number_restraints 0
_refine_ls_restrained_S_all 1.115
_refine_ls_R_factor_all 0.0881
_refine_ls_R_factor_gt 0.0507
_refine_ls_shift/su_max 0.001
_refine_ls_shift/su_mean 0.000
_refine_ls_structure_factor_coef Fsqd
_refine_ls_weighting_details 'calc w=1/[\s^2^(Fo^2^)+(0.0964P)^2^+12.6592P] where P=(Fo^2^+2Fc^2^)/3'
_refine_ls_weighting_scheme calc
_refine_ls_wR_factor_gt 0.1392
_refine_ls_wR_factor_ref 0.1756
_reflns_number_gt 10834
_reflns_number_total 15694
_reflns_threshold_expression >2sigma(I)
_cod_data_source_file c1cc16314k.txt
_cod_data_source_block import-fpr442ortho
_cod_database_code 7107184

loop_
_symmetry_equiv_pos_as_xyz
'x, y, z'
'-x+1/2, -y, z+1/2'
'x+1/2, -y+1/2, -z'
'-x, y+1/2, -z+1/2'
'-x, -y, -z'
'x-1/2, y, -z-1/2'
'-x-1/2, y-1/2, z'
'x, -y-1/2, z-1/2'

loop_
_atom_site_label
_atom_site_type_symbol
_atom_site_fract_x
_atom_site_fract_y
_atom_site_fract_z
_atom_site_U_iso_or_equiv
_atom_site_adp_type
_atom_site_occupancy
_atom_site_symmetry_multiplicity
_atom_site_calc_flag
_atom_site_refinement_flags
C53 C 0.9803(4) 0.4307(4) 0.0988(3) 0.095(3) Uani 1 1 d .
H53 H 0.9979 0.4667 0.0933 0.114 Uiso 1 1 calc R
C5 C 0.3060(5) 0.0329(4) 0.1944(3) 0.101(3) Uani 1 1 d .
H5C H 0.3105 -0.0080 0.2001 0.152 Uiso 1 1 calc R
H5B H 0.2635 0.0425 0.1930 0.152 Uiso 1 1 calc R
H5A H 0.3250 0.0552 0.2156 0.152 Uiso 1 1 calc R
C21 C 0.6165(4) 0.4050(4) 0.1544(4) 0.111(4) Uani 1 1 d .
H21A H 0.6177 0.4453 0.1625 0.167 Uiso 1 1 calc R
H21B H 0.5994 0.3820 0.1760 0.167 Uiso 1 1 calc R
H21C H 0.5918 0.4011 0.1305 0.167 Uiso 1 1 calc R
C35 C -0.0416(6) 0.1281(6) 0.2266(4) 0.107(4) Uani 1 1 d .
C43 C 0.1467(4) 0.0945(4) 0.0172(3) 0.078(2) Uani 1 1 d .
H43 H 0.1493 0.0831 -0.0099 0.094 Uiso 1 1 calc R
C28 C 0.6670(5) 0.1032(5) 0.0659(5) 0.164(7) Uani 1 1 d .
H28C H 0.6803 0.0672 0.0539 0.246 Uiso 1 1 calc R
H28B H 0.6449 0.1255 0.0461 0.246 Uiso 1 1 calc R
H28A H 0.6411 0.0950 0.0888 0.246 Uiso 1 1 calc R
C57 C 0.8688(5) 0.3433(5) 0.0182(4) 0.095(3) Uani 1 1 d .
C12 C 0.2289(4) 0.3221(4) 0.1512(3) 0.085(3) Uani 1 1 d .
H12B H 0.2163 0.3615 0.1459 0.128 Uiso 1 1 calc R
H12C H 0.2443 0.3193 0.1785 0.128 Uiso 1 1 calc R
H12A H 0.1948 0.2963 0.1480 0.128 Uiso 1 1 calc R
C30 C 0.7587(5) 0.1482(4) 0.0411(3) 0.102(3) Uani 1 1 d .
H30B H 0.7946 0.1702 0.0475 0.153 Uiso 1 1 calc R
H30A H 0.7343 0.1695 0.0220 0.153 Uiso 1 1 calc R
H30C H 0.7701 0.1113 0.0295 0.153 Uiso 1 1 calc R
C46 C 0.8292(6) 0.2864(7) 0.2453(3) 0.110(4) Uani 1 1 d .
C6 C 0.3080(5) 0.0111(4) 0.1194(3) 0.098(3) Uani 1 1 d .
H6C H 0.3131 -0.0297 0.1251 0.147 Uiso 1 1 calc R
H6A H 0.3274 0.0204 0.0941 0.147 Uiso 1 1 calc R
H6B H 0.2653 0.0200 0.1176 0.147 Uiso 1 1 calc R
C7 C 0.4030(4) 0.0277(4) 0.1574(4) 0.095(3) Uani 1 1 d .
H7A H 0.4045 -0.0135 0.1626 0.143 Uiso 1 1 calc R
H7B H 0.4219 0.0483 0.1795 0.143 Uiso 1 1 calc R
H7C H 0.4242 0.0361 0.1325 0.143 Uiso 1 1 calc R
C23 C 0.7038(5) 0.4229(4) 0.1105(3) 0.100(3) Uani 1 1 d .
H23A H 0.7006 0.4632 0.1182 0.151 Uiso 1 1 calc R
H23B H 0.6800 0.4161 0.0865 0.151 Uiso 1 1 calc R
H23C H 0.7456 0.4135 0.1051 0.151 Uiso 1 1 calc R
C33 C 0.0691(5) 0.1378(4) 0.2399(3) 0.092(3) Uani 1 1 d .
H33 H 0.0602 0.1267 0.2665 0.110 Uiso 1 1 calc R
C56 C 0.8401(13) 0.3958(10) -0.0026(6) 0.187(9) Uani 1 1 d .
C60 C 0.9511(7) 0.2057(6) -0.0132(4) 0.116(4) Uani 1 1 d .
C36 C 0.0693(6) -0.0390(4) 0.1893(4) 0.098(3) Uani 1 1 d .
C29 C 0.7592(6) 0.1012(4) 0.1096(4) 0.122(4) Uani 1 1 d .
H29B H 0.7939 0.1231 0.1186 0.183 Uiso 1 1 calc R
H29C H 0.7727 0.0662 0.0962 0.183 Uiso 1 1 calc R
H29A H 0.7345 0.0910 0.1327 0.183 Uiso 1 1 calc R
C55 C 0.9164(6) 0.4822(4) 0.1512(5) 0.108(4) Uani 1 1 d .
C45 C 0.1389(7) 0.1976(5) -0.0084(3) 0.107(4) Uani 1 1 d .
C58 C 0.8976(5) 0.2984(5) -0.0046(3) 0.104(4) Uani 1 1 d .
H58 H 0.9012 0.3021 -0.0327 0.125 Uiso 1 1 calc R
C10 C 0.3013(3) 0.2416(3) 0.1287(2) 0.0507(16) Uani 1 1 d .
C49 C 0.9833(4) 0.3082(4) 0.1975(3) 0.069(2) Uani 1 1 d .
C11 C 0.2803(3) 0.3045(3) 0.1204(2) 0.063(2) Uani 1 1 d .
C18 C 0.6413(3) 0.2783(3) 0.1292(2) 0.0481(15) Uani 1 1 d .
C44 C 0.1370(4) 0.1533(3) 0.0266(3) 0.073(2) Uani 1 1 d .
C24 C 0.7451(3) 0.2992(3) 0.1220(2) 0.0469(15) Uani 1 1 d .
C3 C 0.3291(3) 0.1127(3) 0.1444(2) 0.0530(16) Uani 1 1 d .
C1 C 0.2540(3) 0.1969(3) 0.1291(2) 0.0498(16) Uani 1 1 d .
C27 C 0.7220(3) 0.1379(3) 0.0801(3) 0.073(2) Uani 1 1 d .
C15 C 0.4766(3) 0.2105(3) 0.1343(2) 0.0542(17) Uani 1 1 d .
C26 C 0.7067(3) 0.1974(3) 0.1002(2) 0.0525(17) Uani 1 1 d .
C16 C 0.5362(3) 0.2230(3) 0.1312(2) 0.0546(17) Uani 1 1 d .
C17 C 0.6518(3) 0.2170(3) 0.1141(2) 0.0499(16) Uani 1 1 d .
C39 C 0.0065(4) 0.0484(3) 0.1002(2) 0.065(2) Uani 1 1 d .
C37 C 0.0646(4) 0.0096(3) 0.1577(3) 0.068(2) Uani 1 1 d .
C41 C 0.1662(6) -0.0077(4) 0.0341(3) 0.089(3) Uani 1 1 d .
C50 C 1.0462(6) 0.3277(5) 0.2116(4) 0.107(4) Uani 1 1 d .
C2 C 0.2677(3) 0.1339(3) 0.1399(2) 0.0494(16) Uani 1 1 d .
C40 C -0.0428(5) 0.0380(5) 0.0688(4) 0.091(3) Uani 1 1 d .
C4 C 0.3366(3) 0.0470(3) 0.1535(3) 0.063(2) Uani 1 1 d .
C52 C 1.0030(4) 0.3807(4) 0.0781(3) 0.079(2) Uani 1 1 d .
C34 C 0.0233(4) 0.1412(4) 0.2122(3) 0.078(2) Uani 1 1 d .
C8 C 0.3726(3) 0.1555(3) 0.1385(2) 0.0510(16) Uani 1 1 d .
C42 C 0.1524(4) 0.0536(3) 0.0469(3) 0.064(2) Uani 1 1 d .
C14 C 0.3294(4) 0.3507(3) 0.1246(3) 0.084(3) Uani 1 1 d .
H14B H 0.3122 0.3885 0.1193 0.126 Uiso 1 1 calc R
H14C H 0.3615 0.3431 0.1055 0.126 Uiso 1 1 calc R
H14A H 0.3456 0.3499 0.1517 0.126 Uiso 1 1 calc R
C32 C 0.1283(5) 0.1506(4) 0.2295(3) 0.081(3) Uani 1 1 d .
C38 C 0.0209(4) 0.0037(4) 0.1266(3) 0.078(2) Uani 1 1 d .
H38 H 0.0009 -0.0319 0.1237 0.094 Uiso 1 1 calc R
C54 C 0.9324(4) 0.4280(4) 0.1272(3) 0.080(2) Uani 1 1 d .
C13 C 0.2551(4) 0.3075(4) 0.0766(3) 0.091(3) Uani 1 1 d .
H13B H 0.2418 0.3466 0.0709 0.137 Uiso 1 1 calc R
H13A H 0.2214 0.2812 0.0740 0.137 Uiso 1 1 calc R
H13C H 0.2866 0.2968 0.0577 0.137 Uiso 1 1 calc R
C51 C 1.0558(6) 0.3882(6) 0.0497(5) 0.119(4) Uani 1 1 d .
C22 C 0.7183(5) 0.3963(4) 0.1832(3) 0.106(4) Uani 1 1 d .
H22A H 0.7139 0.4365 0.1909 0.160 Uiso 1 1 calc R
H22C H 0.7603 0.3883 0.1773 0.160 Uiso 1 1 calc R
H22B H 0.7048 0.3718 0.2051 0.160 Uiso 1 1 calc R
C47 C 0.8787(4) 0.2888(4) 0.2123(3) 0.077(2) Uani 1 1 d .
C48 C 0.9353(4) 0.3103(4) 0.2236(3) 0.084(3) Uani 1 1 d .
H48 H 0.9405 0.3264 0.2494 0.101 Uiso 1 1 calc R
C59 C 0.9199(4) 0.2502(4) 0.0141(3) 0.072(2) Uani 1 1 d .
C31 C 0.1769(7) 0.1511(8) 0.2638(4) 0.126(4) Uani 1 1 d .
C9 C 0.3582(3) 0.2189(3) 0.1353(2) 0.0495(16) Uani 1 1 d .
C19 C 0.6850(3) 0.3200(3) 0.13283(19) 0.0476(15) Uani 1 1 d .
C25 C 0.7562(3) 0.2374(3) 0.1067(2) 0.0472(15) Uani 1 1 d .
C20 C 0.6799(3) 0.3842(3) 0.1454(3) 0.0628(19) Uani 1 1 d .
O1 O 0.2003(2) 0.2066(2) 0.12168(16) 0.0618(13) Uani 1 1 d .
O2 O 0.2222(2) 0.1026(2) 0.14301(16) 0.0606(13) Uani 1 1 d .
O3 O 0.1489(3) 0.1622(2) 0.19474(16) 0.0721(14) Uani 1 1 d .
O4 O 0.0273(2) 0.1518(2) 0.17451(16) 0.0674(14) Uani 1 1 d .
O5 O 0.0994(2) 0.0513(2) 0.16359(15) 0.0615(13) Uani 1 1 d .
O6 O 0.0291(2) 0.0984(2) 0.09839(15) 0.0603(12) Uani 1 1 d .
O7 O 0.1486(2) 0.0608(2) 0.08458(15) 0.0618(13) Uani 1 1 d .
O9 O 0.0728(2) 0.2328(2) 0.11875(16) 0.0626(13) Uani 1 1 d .
O10 O 0.7915(2) 0.3289(2) 0.12483(16) 0.0611(13) Uani 1 1 d .
O11 O 0.8107(2) 0.22584(19) 0.10070(15) 0.0547(12) Uani 1 1 d .
O16 O 0.8591(3) 0.3441(3) 0.0560(2) 0.0842(17) Uani 1 1 d .
O17 O 0.9166(3) 0.2376(2) 0.05037(17) 0.0688(14) Uani 1 1 d .
O14 O 0.9840(2) 0.3304(2) 0.08098(17) 0.0691(14) Uani 1 1 d .
O15 O 0.9026(2) 0.3840(2) 0.13692(18) 0.0679(14) Uani 1 1 d .
O12 O 0.8617(2) 0.2720(2) 0.17843(17) 0.0687(14) Uani 1 1 d .
O13 O 0.9823(2) 0.2920(2) 0.16052(16) 0.0634(13) Uani 1 1 d .
O18 O 0.9350(2) 0.1924(2) 0.12205(16) 0.0647(13) Uani 1 1 d .
O8 O 0.1268(2) 0.1745(2) 0.06044(15) 0.0635(13) Uani 1 1 d .
F5 F -0.0830(3) 0.1551(4) 0.2080(3) 0.172(4) Uani 1 1 d .
F6 F -0.0537(4) 0.0755(4) 0.2245(5) 0.269(8) Uani 1 1 d .
F4 F -0.0508(4) 0.1439(7) 0.2635(3) 0.265(8) Uani 1 1 d .
F2 F 0.1670(6) 0.1097(6) 0.2907(3) 0.251(7) Uani 1 1 d .
F3 F 0.2309(4) 0.1493(5) 0.2514(3) 0.173(4) Uani 1 1 d .
F1 F 0.1715(5) 0.1989(5) 0.2849(3) 0.200(5) Uani 1 1 d .
F7 F 0.0393(5) -0.0263(3) 0.2211(2) 0.201(5) Uani 1 1 d .
F8 F 0.1254(4) -0.0495(3) 0.1995(3) 0.159(3) Uani 1 1 d .
F9 F 0.0488(3) -0.0901(2) 0.1761(2) 0.137(3) Uani 1 1 d .
F10 F -0.0635(4) -0.0142(4) 0.0679(3) 0.200(5) Uani 1 1 d .
F11 F -0.0210(4) 0.0441(4) 0.0323(2) 0.152(3) Uani 1 1 d .
F12 F -0.0851(4) 0.0746(5) 0.0700(3) 0.213(6) Uani 1 1 d .
F13 F 0.1247(5) -0.0435(3) 0.0470(3) 0.197(5) Uani 1 1 d .
F14 F 0.2152(4) -0.0287(3) 0.0489(3) 0.176(4) Uani 1 1 d .
F15 F 0.1675(4) -0.0174(3) -0.0047(2) 0.160(3) Uani 1 1 d .
F16 F 0.1181(5) 0.2468(3) -0.0003(2) 0.182(4) Uani 1 1 d .
F17 F 0.1137(4) 0.1783(4) -0.0417(2) 0.148(3) Uani 1 1 d .
F18 F 0.1985(5) 0.2032(4) -0.0189(3) 0.179(4) Uani 1 1 d .
F19 F 0.8380(4) 0.2423(6) 0.2694(2) 0.198(5) Uani 1 1 d .
F20 F 0.7754(3) 0.2805(3) 0.2315(2) 0.136(3) Uani 1 1 d .
F21 F 0.8298(5) 0.3334(6) 0.2682(4) 0.268(8) Uani 1 1 d .
F22 F 1.0479(4) 0.3422(7) 0.2496(3) 0.247(7) Uani 1 1 d .
F23 F 1.0855(3) 0.2903(4) 0.2079(4) 0.181(4) Uani 1 1 d .
F24 F 1.0664(5) 0.3696(5) 0.1939(5) 0.272(9) Uani 1 1 d .
F25 F 1.0450(5) 0.3735(6) 0.0143(3) 0.217(6) Uani 1 1 d .
F26 F 1.1019(4) 0.3543(6) 0.0601(4) 0.224(6) Uani 1 1 d .
F27 F 1.0787(5) 0.4386(4) 0.0482(4) 0.224(6) Uani 1 1 d .
F28 F 0.9368(7) 0.4778(4) 0.1876(3) 0.227(6) Uani 1 1 d .
F29 F 0.9408(4) 0.5294(3) 0.1372(3) 0.163(3) Uani 1 1 d .
F30 F 0.8593(4) 0.4910(3) 0.1532(4) 0.207(6) Uani 1 1 d .
F31 F 0.8831(6) 0.4282(6) -0.0162(8) 0.346(13) Uani 1 1 d .
F32 F 0.8152(9) 0.3823(7) -0.0369(4) 0.294(10) Uani 1 1 d .
F33 F 0.8044(8) 0.4256(6) 0.0135(4) 0.267(9) Uani 1 1 d .
F34 F 0.9096(6) 0.1663(5) -0.0230(3) 0.211(5) Uani 1 1 d .
F35 F 0.9922(4) 0.1761(4) 0.0060(2) 0.154(3) Uani 1 1 d .
F36 F 0.9732(5) 0.2263(4) -0.0458(2) 0.193(5) Uani 1 1 d .
S1 S 0.42180(8) 0.26326(8) 0.14209(7) 0.0637(5) Uani 1 1 d .
S2 S 0.44907(9) 0.13980(8) 0.13120(7) 0.0667(5) Uani 1 1 d .
S3 S 0.58976(8) 0.17141(8) 0.11797(7) 0.0680(6) Uani 1 1 d .
S4 S 0.56440(8) 0.29239(8) 0.13849(7) 0.0625(5) Uani 1 1 d .
Dy1 Dy 0.116372(14) 0.137890(13) 0.128283(10) 0.04597(12) Uani 1 1 d .
Dy2 Dy 0.896904(14) 0.289236(14) 0.111740(11) 0.04978(12) Uani 1 1 d .

loop_
_atom_site_aniso_label
_atom_site_aniso_U_11
_atom_site_aniso_U_22
_atom_site_aniso_U_33
_atom_site_aniso_U_23
_atom_site_aniso_U_13
_atom_site_aniso_U_12
C53 0.067(6) 0.068(5) 0.151(9) -0.001(6) 0.006(6) -0.026(5)
C5 0.083(7) 0.100(7) 0.121(8) 0.041(6) 0.011(6) 0.012(5)
C21 0.068(6) 0.061(5) 0.204(13) -0.038(7) 0.014(7) 0.004(4)
C35 0.103(9) 0.126(9) 0.092(8) 0.055(7) 0.045(7) 0.015(7)
C43 0.101(7) 0.074(5) 0.059(5) -0.009(4) 0.004(5) 0.001(5)
C28 0.063(7) 0.122(9) 0.31(2) -0.128(11) 0.034(9) -0.034(6)
C57 0.075(7) 0.108(7) 0.101(8) 0.039(7) -0.004(6) 0.007(6)
C12 0.072(6) 0.066(5) 0.118(8) 0.002(5) 0.000(6) 0.012(4)
C30 0.103(8) 0.090(6) 0.114(8) -0.035(6) 0.026(7) 0.001(6)
C46 0.085(8) 0.188(13) 0.056(6) -0.005(7) 0.022(6) 0.002(8)
C6 0.095(8) 0.057(5) 0.142(9) -0.018(5) -0.020(7) 0.001(5)
C7 0.067(6) 0.055(5) 0.164(10) 0.007(6) -0.018(6) 0.003(4)
C23 0.102(8) 0.060(5) 0.139(9) 0.018(5) 0.021(7) -0.005(5)
C33 0.090(8) 0.134(8) 0.052(5) 0.006(5) 0.010(5) 0.005(6)
C56 0.25(2) 0.194(18) 0.118(13) 0.112(13) 0.024(15) 0.074(18)
C60 0.146(13) 0.136(10) 0.066(7) -0.019(7) -0.001(8) 0.013(9)
C36 0.117(10) 0.070(6) 0.109(9) 0.023(6) 0.008(8) 0.000(6)
C29 0.132(11) 0.066(6) 0.167(11) 0.018(6) 0.039(9) 0.035(6)
C55 0.110(10) 0.062(6) 0.151(11) -0.013(7) 0.000(9) -0.004(6)
C45 0.148(12) 0.113(9) 0.061(7) 0.006(6) 0.017(7) -0.014(8)
C58 0.118(10) 0.130(9) 0.064(6) 0.009(6) 0.007(6) 0.033(7)
C10 0.035(4) 0.058(4) 0.059(4) 0.002(3) 0.000(3) -0.001(3)
C49 0.052(5) 0.079(5) 0.075(6) -0.013(4) -0.005(4) 0.004(4)
C11 0.043(4) 0.065(4) 0.080(5) 0.020(4) -0.018(4) -0.011(3)
C18 0.033(3) 0.053(4) 0.059(4) 0.007(3) -0.002(3) 0.005(3)
C44 0.097(7) 0.066(5) 0.056(5) 0.011(4) 0.012(5) -0.004(5)
C24 0.035(4) 0.047(4) 0.059(4) 0.004(3) -0.001(3) -0.002(3)
C3 0.041(4) 0.052(4) 0.066(4) -0.003(3) 0.002(3) -0.002(3)
C1 0.028(3) 0.067(4) 0.055(4) 0.004(3) -0.002(3) -0.006(3)
C27 0.041(4) 0.056(4) 0.123(7) -0.015(4) 0.020(5) 0.000(3)
C15 0.038(4) 0.067(4) 0.058(4) -0.002(3) 0.000(3) -0.006(3)
C26 0.035(4) 0.052(4) 0.071(5) -0.001(3) -0.001(3) 0.003(3)
C16 0.035(4) 0.064(4) 0.065(4) 0.001(3) -0.001(3) 0.000(3)
C17 0.037(4) 0.053(4) 0.059(4) 0.004(3) -0.004(3) 0.000(3)
C39 0.052(5) 0.071(5) 0.071(5) 0.003(4) -0.008(4) -0.016(4)
C37 0.061(5) 0.059(4) 0.083(6) 0.008(4) 0.017(4) -0.002(4)
C41 0.110(8) 0.069(6) 0.087(7) -0.010(5) -0.015(6) 0.004(6)
C50 0.085(8) 0.093(7) 0.141(10) -0.041(7) -0.043(7) 0.006(7)
C2 0.040(4) 0.054(4) 0.054(4) -0.001(3) 0.002(3) -0.009(3)
C40 0.061(6) 0.114(8) 0.098(8) -0.015(6) -0.009(6) -0.021(6)
C4 0.044(4) 0.052(4) 0.093(6) 0.006(4) -0.006(4) 0.001(3)
C52 0.058(5) 0.090(6) 0.089(6) 0.000(5) 0.007(5) -0.012(5)
C34 0.076(6) 0.085(6) 0.072(6) 0.016(5) 0.021(5) 0.000(4)
C8 0.035(4) 0.062(4) 0.056(4) -0.004(3) 0.000(3) 0.003(3)
C42 0.058(5) 0.061(4) 0.072(6) -0.005(4) -0.004(4) -0.001(4)
C14 0.057(5) 0.061(5) 0.134(8) 0.017(5) -0.010(5) -0.004(4)
C32 0.088(7) 0.096(6) 0.059(6) -0.012(5) -0.003(5) -0.006(5)
C38 0.057(5) 0.073(5) 0.104(7) 0.003(5) -0.001(5) -0.029(4)
C54 0.060(5) 0.065(5) 0.115(7) -0.006(5) -0.004(5) -0.008(4)
C13 0.087(7) 0.091(6) 0.095(7) 0.037(5) -0.029(6) -0.018(5)
C51 0.079(9) 0.132(10) 0.145(12) 0.008(9) 0.032(8) -0.033(8)
C22 0.097(8) 0.098(7) 0.124(9) -0.052(6) -0.022(7) 0.014(6)
C47 0.065(6) 0.098(7) 0.069(6) -0.006(5) 0.015(5) 0.006(5)
C48 0.061(6) 0.120(7) 0.071(6) -0.030(5) 0.001(5) -0.001(5)
C59 0.077(6) 0.081(5) 0.059(5) 0.001(5) 0.003(4) 0.003(5)
C31 0.116(12) 0.187(14) 0.076(8) -0.008(9) -0.019(8) -0.003(10)
C9 0.032(3) 0.056(4) 0.061(4) 0.000(3) 0.004(3) -0.013(3)
C19 0.042(4) 0.051(4) 0.050(4) 0.004(3) -0.001(3) 0.001(3)
C25 0.033(4) 0.048(4) 0.060(4) 0.002(3) 0.002(3) 0.001(3)
C20 0.043(4) 0.059(4) 0.086(5) -0.009(4) 0.005(4) 0.003(3)
O1 0.034(3) 0.064(3) 0.087(4) 0.015(3) -0.006(2) -0.007(2)
O2 0.033(3) 0.059(3) 0.089(4) 0.003(3) -0.004(2) -0.006(2)
O3 0.065(4) 0.092(4) 0.059(3) -0.005(3) 0.001(3) -0.013(3)
O4 0.053(3) 0.083(3) 0.066(3) 0.015(3) 0.011(3) 0.003(3)
O5 0.059(3) 0.062(3) 0.064(3) 0.002(2) 0.001(2) -0.007(2)
O6 0.043(3) 0.066(3) 0.072(3) 0.006(2) -0.010(2) -0.012(2)
O7 0.068(4) 0.060(3) 0.057(3) -0.001(2) -0.002(3) 0.001(2)
O9 0.043(3) 0.062(3) 0.082(4) 0.004(3) 0.015(3) 0.006(2)
O10 0.031(3) 0.057(3) 0.095(4) -0.012(3) -0.002(2) -0.004(2)
O11 0.030(2) 0.058(3) 0.076(3) -0.010(2) 0.003(2) 0.000(2)
O16 0.071(4) 0.095(4) 0.086(4) 0.022(3) 0.003(3) 0.019(3)
O17 0.067(4) 0.078(3) 0.061(3) -0.002(3) 0.002(3) -0.004(3)
O14 0.053(3) 0.067(3) 0.087(4) -0.002(3) 0.015(3) -0.017(3)
O15 0.051(3) 0.055(3) 0.098(4) -0.007(3) 0.003(3) -0.006(3)
O12 0.054(3) 0.091(4) 0.061(3) -0.002(3) 0.005(3) -0.001(3)
O13 0.041(3) 0.080(3) 0.069(3) -0.011(3) -0.001(2) 0.003(2)
O18 0.055(3) 0.060(3) 0.078(3) -0.001(3) -0.006(3) 0.004(2)
O8 0.079(4) 0.061(3) 0.050(3) 0.000(2) 0.010(3) -0.005(3)
F5 0.078(5) 0.250(9) 0.186(8) 0.106(7) 0.048(5) 0.035(6)
F6 0.134(8) 0.127(6) 0.55(3) 0.027(10) 0.163(11) -0.017(6)
F4 0.125(7) 0.55(3) 0.116(7) 0.043(10) 0.067(6) 0.004(10)
F2 0.262(13) 0.304(13) 0.186(9) 0.129(10) -0.137(9) -0.109(11)
F3 0.112(6) 0.291(11) 0.116(6) -0.043(6) -0.044(5) 0.027(7)
F1 0.171(9) 0.291(12) 0.137(7) -0.102(8) -0.029(6) -0.037(8)
F7 0.348(14) 0.117(5) 0.140(6) 0.062(5) 0.126(8) 0.067(7)
F8 0.158(7) 0.104(5) 0.214(9) 0.068(5) -0.071(7) -0.012(5)
F9 0.147(6) 0.063(3) 0.201(7) 0.038(4) 0.005(5) -0.016(3)
F10 0.206(9) 0.167(7) 0.229(9) 0.052(6) -0.128(8) -0.125(7)
F11 0.139(7) 0.206(8) 0.112(5) -0.012(5) -0.039(5) -0.040(6)
F12 0.098(5) 0.293(11) 0.248(11) -0.159(9) -0.105(7) 0.071(7)
F13 0.260(12) 0.074(4) 0.256(12) -0.046(6) 0.066(9) -0.030(6)
F14 0.190(8) 0.126(5) 0.211(8) -0.083(5) -0.110(7) 0.091(6)
F15 0.268(10) 0.108(5) 0.103(5) -0.050(4) -0.043(6) 0.062(5)
F16 0.362(14) 0.081(4) 0.103(5) 0.027(4) 0.035(6) 0.058(6)
F17 0.220(9) 0.153(6) 0.073(4) 0.028(4) 0.002(5) 0.017(6)
F18 0.168(8) 0.178(7) 0.191(9) 0.103(7) 0.042(7) -0.021(6)
F19 0.125(7) 0.360(14) 0.107(6) 0.089(8) 0.039(5) 0.018(8)
F20 0.077(4) 0.218(8) 0.114(5) 0.019(5) 0.035(4) 0.004(5)
F21 0.238(12) 0.316(13) 0.250(12) -0.192(12) 0.172(10) -0.115(11)
F22 0.098(6) 0.48(2) 0.159(8) -0.164(12) -0.025(6) -0.038(9)
F23 0.068(4) 0.171(7) 0.304(13) -0.077(7) -0.067(6) 0.008(5)
F24 0.182(10) 0.180(8) 0.45(2) 0.112(11) -0.184(13) -0.118(8)
F25 0.184(10) 0.338(15) 0.129(7) -0.021(8) 0.067(7) -0.094(10)
F26 0.090(6) 0.300(14) 0.283(15) 0.087(11) 0.086(8) 0.008(7)
F27 0.211(10) 0.157(7) 0.304(13) -0.023(8) 0.158(10) -0.098(7)
F28 0.391(19) 0.127(6) 0.163(8) -0.061(6) -0.056(10) 0.053(9)
F29 0.127(6) 0.066(4) 0.296(11) -0.013(5) 0.024(6) -0.012(4)
F30 0.092(6) 0.117(5) 0.411(17) -0.108(8) 0.061(8) -0.006(4)
F31 0.189(13) 0.242(14) 0.61(3) 0.29(2) -0.041(17) 0.004(10)
F32 0.44(3) 0.295(15) 0.150(10) 0.076(10) -0.048(12) 0.184(17)
F33 0.36(2) 0.251(13) 0.193(11) 0.062(9) 0.018(11) 0.220(15)
F34 0.232(12) 0.195(9) 0.205(11) -0.110(9) -0.034(9) 0.011(8)
F35 0.182(8) 0.171(7) 0.109(5) 0.000(5) 0.026(5) 0.077(6)
F36 0.274(12) 0.227(9) 0.080(5) 0.034(5) 0.074(6) 0.101(8)
S1 0.0317(9) 0.0610(10) 0.0986(15) -0.0106(10) 0.0025(9) -0.0055(8)
S2 0.0325(9) 0.0627(11) 0.1050(16) -0.0052(10) 0.0036(10) 0.0001(8)
S3 0.0339(9) 0.0576(11) 0.1126(17) -0.0014(11) 0.0076(10) -0.0033(8)
S4 0.0322(9) 0.0627(11) 0.0926(15) -0.0074(10) 0.0065(9) -0.0001(8)
Dy1 0.03516(18) 0.0508(2) 0.0519(2) 0.00290(14) 0.00015(13) -0.00569(13)
Dy2 0.03482(19) 0.0546(2) 0.0599(2) -0.00313(15) 0.00216(14) -0.00188(13)

loop_
_atom_type_symbol
_atom_type_description
_atom_type_scat_dispersion_real
_atom_type_scat_dispersion_imag
_atom_type_scat_source
C C 0.0033 0.0016 'International Tables Vol C Tables 4.2.6.8 and 6.1.1.4'
H H 0.0000 0.0000 'International Tables Vol C Tables 4.2.6.8 and 6.1.1.4'
O O 0.0106 0.0060 'International Tables Vol C Tables 4.2.6.8 and 6.1.1.4'
F F 0.0171 0.0103 'International Tables Vol C Tables 4.2.6.8 and 6.1.1.4'
S S 0.1246 0.1234 'International Tables Vol C Tables 4.2.6.8 and 6.1.1.4'
Dy Dy -0.1892 4.4098 'International Tables Vol C Tables 4.2.6.8 and 6.1.1.4'

loop_
_geom_angle_atom_site_label_1
_geom_angle_atom_site_label_2
_geom_angle_atom_site_label_3
_geom_angle
C54 C53 C52 123.0(8)
F6 C35 F5 107.1(15)
F6 C35 F4 107.1(11)
F5 C35 F4 102.0(12)
F6 C35 C34 111.9(10)
F5 C35 C34 115.2(8)
F4 C35 C34 112.7(12)
C42 C43 C44 121.3(8)
O16 C57 C58 127.3(9)
O16 C57 C56 111.1(12)
C58 C57 C56 121.3(13)
F20 C46 F19 105.9(12)
F20 C46 F21 107.5(12)
F19 C46 F21 106.8(12)
F20 C46 C47 114.0(9)
F19 C46 C47 110.6(11)
F21 C46 C47 111.5(11)
C34 C33 C32 121.3(9)
F33 C56 F31 108(3)
F33 C56 F32 104(2)
F31 C56 F32 98.4(16)
F33 C56 C57 122.6(15)
F31 C56 C57 108(2)
F32 C56 C57 112(2)
F36 C60 F35 110.0(13)
F36 C60 F34 108.2(12)
F35 C60 F34 104.1(13)
F36 C60 C59 114.9(12)
F35 C60 C59 112.1(9)
F34 C60 C59 106.8(12)
F7 C36 F8 108.7(12)
F7 C36 F9 107.2(10)
F8 C36 F9 104.0(9)
F7 C36 C37 111.0(9)
F8 C36 C37 112.1(9)
F9 C36 C37 113.5(10)
F30 C55 F28 108.0(14)
F30 C55 F29 107.1(11)
F28 C55 F29 104.8(12)
F30 C55 C54 112.7(10)
F28 C55 C54 110.0(10)
F29 C55 C54 113.9(11)
F16 C45 F17 109.2(12)
F16 C45 F18 108.8(12)
F17 C45 F18 103.3(10)
F16 C45 C44 115.5(9)
F17 C45 C44 113.1(10)
F18 C45 C44 106.2(11)
C59 C58 C57 120.7(9)
C9 C10 C1 112.3(6)
C9 C10 C11 131.0(6)
C1 C10 C11 116.6(6)
O13 C49 C48 127.0(8)
O13 C49 C50 113.1(8)
C48 C49 C50 119.9(9)
C14 C11 C10 115.2(6)
C14 C11 C13 108.0(7)
C10 C11 C13 108.4(7)
C14 C11 C12 105.8(7)
C10 C11 C12 110.0(6)
C13 C11 C12 109.4(7)
C19 C18 C17 125.1(6)
C19 C18 S4 122.5(5)
C17 C18 S4 112.2(5)
O8 C44 C43 127.3(7)
O8 C44 C45 114.7(8)
C43 C44 C45 118.0(8)
O10 C24 C19 123.8(6)
O10 C24 C25 113.9(6)
C19 C24 C25 122.2(6)
C8 C3 C2 113.2(6)
C8 C3 C4 130.1(7)
C2 C3 C4 116.7(6)
O1 C1 C10 123.7(6)
O1 C1 C2 114.2(6)
C10 C1 C2 122.1(6)
C28 C27 C29 109.5(9)
C28 C27 C30 104.0(9)
C29 C27 C30 109.7(8)
C28 C27 C26 114.7(7)
C29 C27 C26 109.3(8)
C30 C27 C26 109.5(6)
C16 C15 S1 122.7(6)
C16 C15 S2 122.4(6)
S1 C15 S2 114.9(4)
C17 C26 C25 113.9(6)
C17 C26 C27 128.6(6)
C25 C26 C27 117.4(6)
C15 C16 S4 122.5(6)
C15 C16 S3 122.5(6)
S4 C16 S3 115.0(4)
C26 C17 C18 123.6(6)
C26 C17 S3 121.5(5)
C18 C17 S3 114.8(5)
O6 C39 C38 128.3(7)
O6 C39 C40 113.3(7)
C38 C39 C40 118.4(8)
O5 C37 C38 127.4(7)
O5 C37 C36 114.5(8)
C38 C37 C36 118.0(8)
F14 C41 F15 107.0(10)
F14 C41 F13 103.2(10)
F15 C41 F13 103.2(10)
F14 C41 C42 114.6(8)
F15 C41 C42 116.4(8)
F13 C41 C42 111.0(9)
F24 C50 F23 104.5(15)
F24 C50 F22 104.4(12)
F23 C50 F22 105.1(12)
F24 C50 C49 114.7(11)
F23 C50 C49 113.8(9)
F22 C50 C49 113.3(12)
O2 C2 C3 123.6(6)
O2 C2 C1 114.4(6)
C3 C2 C1 122.0(6)
F12 C40 F10 111.3(10)
F12 C40 F11 103.1(11)
F10 C40 F11 102.2(10)
F12 C40 C39 113.9(9)
F10 C40 C39 114.7(10)
F11 C40 C39 110.4(8)
C6 C4 C7 107.3(7)
C6 C4 C5 110.3(8)
C7 C4 C5 106.4(8)
C6 C4 C3 109.8(7)
C7 C4 C3 113.7(6)
C5 C4 C3 109.2(7)
O14 C52 C53 126.9(8)
O14 C52 C51 114.5(9)
C53 C52 C51 118.5(9)
O4 C34 C33 128.1(9)
O4 C34 C35 113.9(9)
C33 C34 C35 118.0(9)
C3 C8 C9 123.7(6)
C3 C8 S2 122.8(6)
C9 C8 S2 113.3(5)
O7 C42 C43 127.9(7)
O7 C42 C41 114.6(7)
C43 C42 C41 117.5(8)
O3 C32 C33 127.8(9)
O3 C32 C31 114.2(10)
C33 C32 C31 118.0(10)
C39 C38 C37 122.8(7)
O15 C54 C53 126.7(8)
O15 C54 C55 114.1(9)
C53 C54 C55 119.0(9)
F25 C51 F27 106.9(14)
F25 C51 F26 103.5(14)
F27 C51 F26 104.1(13)
F25 C51 C52 114.0(12)
F27 C51 C52 115.8(12)
F26 C51 C52 111.4(12)
O12 C47 C48 128.5(8)
O12 C47 C46 114.3(9)
C48 C47 C46 117.2(9)
C49 C48 C47 120.8(8)
O17 C59 C58 127.6(9)
O17 C59 C60 116.2(9)
C58 C59 C60 116.2(9)
F3 C31 F1 106.7(14)
F3 C31 F2 110.5(15)
F1 C31 F2 103.5(13)
F3 C31 C32 114.4(11)
F1 C31 C32 109.4(13)
F2 C31 C32 111.6(12)
C10 C9 C8 125.0(6)
C10 C9 S1 122.0(5)
C8 C9 S1 113.0(5)
C18 C19 C24 113.0(6)
C18 C19 C20 130.3(6)
C24 C19 C20 116.7(6)
O11 C25 C26 124.6(6)
O11 C25 C24 113.9(6)
C26 C25 C24 121.4(6)
C21 C20 C22 107.1(8)
C21 C20 C19 115.3(6)
C22 C20 C19 110.7(7)
C21 C20 C23 106.2(8)
C22 C20 C23 108.2(8)
C19 C20 C23 109.1(7)
C1 O1 Dy1 126.4(4)
C2 O2 Dy1 123.2(4)
C32 O3 Dy1 132.9(6)
C34 O4 Dy1 128.6(5)
C37 O5 Dy1 132.7(5)
C39 O6 Dy1 131.3(5)
C42 O7 Dy1 135.5(5)
C24 O10 Dy2 123.4(4)
C25 O11 Dy2 127.1(4)
C57 O16 Dy2 133.9(6)
C59 O17 Dy2 135.8(5)
C52 O14 Dy2 133.0(5)
C54 O15 Dy2 133.9(6)
C47 O12 Dy2 133.3(6)
C49 O13 Dy2 129.8(5)
C44 O8 Dy1 135.9(5)
C15 S1 C9 97.5(3)
C15 S2 C8 97.8(3)
C17 S3 C16 98.2(3)
C16 S4 C18 98.8(3)
O5 Dy1 O6 75.44(17)
O5 Dy1 O3 77.79(18)
O6 Dy1 O3 136.69(18)
O5 Dy1 O7 73.51(17)
O6 Dy1 O7 72.76(17)
O3 Dy1 O7 129.86(19)
O5 Dy1 O8 141.13(17)
O6 Dy1 O8 79.79(17)
O3 Dy1 O8 138.49(18)
O7 Dy1 O8 70.77(17)
O5 Dy1 O9 140.79(17)
O6 Dy1 O9 88.22(18)
O3 Dy1 O9 91.59(19)
O7 Dy1 O9 135.42(17)
O8 Dy1 O9 66.29(17)
O5 Dy1 O1 135.80(17)
O6 Dy1 O1 146.54(17)
O3 Dy1 O1 72.61(18)
O7 Dy1 O1 101.61(18)
O8 Dy1 O1 67.50(18)
O9 Dy1 O1 72.71(17)
O5 Dy1 O4 71.37(17)
O6 Dy1 O4 70.25(18)
O3 Dy1 O4 69.22(18)
O7 Dy1 O4 133.91(17)
O8 Dy1 O4 126.63(17)
O9 Dy1 O4 69.57(16)
O1 Dy1 O4 124.38(18)
O5 Dy1 O2 77.15(16)
O6 Dy1 O2 135.82(16)
O3 Dy1 O2 67.50(18)
O7 Dy1 O2 66.57(17)
O8 Dy1 O2 101.77(18)
O9 Dy1 O2 133.41(16)
O1 Dy1 O2 61.57(15)
O4 Dy1 O2 130.55(17)
O15 Dy2 O12 81.03(19)
O15 Dy2 O14 74.66(18)
O12 Dy2 O14 136.97(19)
O15 Dy2 O16 78.4(2)
O12 Dy2 O16 133.8(2)
O14 Dy2 O16 75.0(2)
O15 Dy2 O17 139.13(19)
O12 Dy2 O17 139.84(18)
O14 Dy2 O17 71.87(18)
O16 Dy2 O17 70.9(2)
O15 Dy2 O18 142.69(19)
O12 Dy2 O18 80.07(18)
O14 Dy2 O18 98.51(18)
O16 Dy2 O18 136.2(2)
O17 Dy2 O18 66.13(18)
O15 Dy2 O11 131.09(17)
O12 Dy2 O11 77.35(18)
O14 Dy2 O11 144.30(17)
O16 Dy2 O11 85.9(2)
O17 Dy2 O11 73.47(17)
O18 Dy2 O11 74.78(16)
O15 Dy2 O13 72.79(18)
O12 Dy2 O13 69.53(18)
O14 Dy2 O13 69.60(18)
O16 Dy2 O13 139.0(2)
O17 Dy2 O13 115.18(18)
O18 Dy2 O13 70.54(17)
O11 Dy2 O13 135.18(17)
O15 Dy2 O10 69.70(16)
O12 Dy2 O10 66.48(18)
O14 Dy2 O10 132.27(17)
O16 Dy2 O10 67.6(2)
O17 Dy2 O10 119.36(18)
O18 Dy2 O10 129.01(17)
O11 Dy2 O10 61.49(15)
O13 Dy2 O10 125.26(16)

loop_
_geom_bond_atom_site_label_1
_geom_bond_atom_site_label_2
_geom_bond_distance
C53 C54 1.406(13)
C53 C52 1.420(13)
C5 C4 1.536(12)
C21 C20 1.502(11)
C35 F6 1.238(14)
C35 F5 1.258(12)
C35 F4 1.279(15)
C35 C34 1.531(14)
C43 C42 1.359(11)
C43 C44 1.398(11)
C28 C27 1.519(12)
C57 O16 1.259(12)
C57 C58 1.422(15)
C57 C56 1.522(17)
C12 C11 1.569(12)
C30 C27 1.530(12)
C46 F20 1.273(13)
C46 F19 1.297(15)
C46 F21 1.315(14)
C46 C47 1.536(13)
C6 C4 1.525(12)
C7 C4 1.529(11)
C23 C20 1.542(12)
C33 C34 1.359(13)
C33 C32 1.377(14)
C56 F33 1.17(2)
C56 F31 1.28(2)
C56 F32 1.29(3)
C60 F36 1.268(14)
C60 F35 1.294(14)
C60 F34 1.322(16)
C60 C59 1.521(14)
C36 F7 1.269(12)
C36 F8 1.300(13)
C36 F9 1.328(12)
C36 C37 1.525(12)
C29 C27 1.521(14)
C55 F30 1.273(14)
C55 F28 1.280(15)
C55 F29 1.292(12)
C55 C54 1.512(14)
C45 F16 1.245(13)
C45 F17 1.304(13)
C45 F18 1.358(15)
C45 C44 1.534(13)
C58 C59 1.355(13)
C10 C9 1.372(9)
C10 C1 1.459(9)
C10 C11 1.536(10)
C49 O13 1.270(9)
C49 C48 1.360(11)
C49 C50 1.525(13)
C11 C14 1.518(10)
C11 C13 1.542(11)
C18 C19 1.360(9)
C18 C17 1.506(9)
C18 S4 1.746(7)
C44 O8 1.236(9)
C24 O10 1.229(8)
C24 C19 1.446(9)
C24 C25 1.523(9)
C3 C8 1.382(10)
C3 C2 1.441(9)
C3 C4 1.544(9)
C1 O1 1.225(8)
C1 C2 1.516(9)
C27 C26 1.552(10)
C15 C16 1.343(10)
C15 S1 1.725(7)
C15 S2 1.732(7)
C26 C17 1.366(9)
C26 C25 1.438(9)
C16 S4 1.723(7)
C16 S3 1.724(7)
C17 S3 1.723(7)
C39 O6 1.252(8)
C39 C38 1.378(11)
C39 C40 1.513(12)
C37 O5 1.240(9)
C37 C38 1.408(11)
C41 F14 1.277(12)
C41 F15 1.293(11)
C41 F13 1.298(13)
C41 C42 1.498(12)
C50 F24 1.207(16)
C50 F23 1.223(12)
C50 F22 1.291(14)
C2 O2 1.232(8)
C40 F12 1.253(12)
C40 F10 1.278(11)
C40 F11 1.299(12)
C52 O14 1.229(10)
C52 C51 1.500(14)
C34 O4 1.265(10)
C8 C9 1.491(9)
C8 S2 1.735(7)
C42 O7 1.250(9)
C32 O3 1.256(10)
C32 C31 1.553(16)
C54 O15 1.245(9)
C51 F25 1.233(16)
C51 F27 1.260(14)
C51 F26 1.319(16)
C22 C20 1.526(12)
C47 O12 1.237(11)
C47 C48 1.389(13)
C59 O17 1.229(9)
C31 F3 1.254(15)
C31 F1 1.301(16)
C31 F2 1.315(16)
C9 S1 1.741(6)
C19 C20 1.532(10)
C25 O11 1.241(7)
O1 Dy1 2.435(5)
O2 Dy1 2.508(5)
O3 Dy1 2.364(5)
O4 Dy1 2.498(5)
O5 Dy1 2.328(5)
O6 Dy1 2.336(5)
O7 Dy1 2.384(5)
O9 Dy1 2.397(5)
O10 Dy2 2.523(5)
O11 Dy2 2.414(4)
O16 Dy2 2.372(6)
O17 Dy2 2.378(5)
O14 Dy2 2.361(5)
O15 Dy2 2.327(5)
O12 Dy2 2.357(5)
O13 Dy2 2.469(5)
O18 Dy2 2.396(5)
O8 Dy1 2.393(5)
